data_1513496
loop_
_publ_author_name
'Hanzlov\'a, Eva'
'Navr\'atil, Rafael'
'Cejka, Jan'
'B\"ohm, Stanislav'
'Martin\%u, Tom\'a\<s'

_publ_section_title
;
 Evidence for the Cyclic CN2 Carbene in Solution.
;
_journal_issue 3
_journal_name_full 'Organic letters'
_journal_page_first 852
_journal_page_last 855
_journal_paper_doi 10.1021/ol4036243
_journal_volume 16
_journal_year 2014
_chemical_formula_moiety 'C9 H8 Br1 N3 O1'
_chemical_formula_sum 'C9 H8 Br N3 O'
_chemical_formula_weight 254.09
_space_group_IT_number 15
_symmetry_cell_setting monoclinic
_symmetry_space_group_name_Hall '-C 2yc'
_symmetry_space_group_name_H-M 'C 1 2/c 1'
_atom_sites_solution_hydrogens difmap
_atom_sites_solution_primary direct
_cell_angle_alpha 90
_cell_angle_beta 108.1180(13)
_cell_angle_gamma 90
_cell_formula_units_Z 16
_cell_length_a 17.9017(2)
_cell_length_b 12.61697(13)
_cell_length_c 19.0856(2)
_cell_measurement_reflns_used 11780
_cell_measurement_temperature 180
_cell_measurement_theta_max 77
_cell_measurement_theta_min 4
_cell_volume 4097.04(8)
_computing_cell_refinement 'CrysAlis, (Oxford Diffraction, 2002)'
_computing_data_collection 'Xcalibur, (Oxford Diffraction, 2002)'
_computing_data_reduction 'CrysAlis, (Oxford Diffraction, 2002)'
_computing_molecular_graphics 'CAMERON (Watkin et al., 1996)'
_computing_publication_material 'CRYSTALS (Betteridge et al., 2003)'
_computing_structure_refinement 'CRYSTALS (Betteridge et al., 2003)'
_computing_structure_solution 'SIR92 (Altomare et al., 1994)'
_diffrn_ambient_temperature 180
_diffrn_measured_fraction_theta_full 0.997
_diffrn_measured_fraction_theta_max 0.979
_diffrn_measurement_device Area
_diffrn_measurement_device_type 'Oxford Diffraction XCALIBUR'
_diffrn_measurement_method \w
_diffrn_radiation_monochromator graphite
_diffrn_radiation_type 'Cu K\a'
_diffrn_radiation_wavelength 1.54184
_diffrn_reflns_av_R_equivalents 0.022
_diffrn_reflns_limit_h_max 22
_diffrn_reflns_limit_h_min -21
_diffrn_reflns_limit_k_max 15
_diffrn_reflns_limit_k_min -15
_diffrn_reflns_limit_l_max 14
_diffrn_reflns_limit_l_min -23
_diffrn_reflns_number 14642
_diffrn_reflns_theta_full 70.946
_diffrn_reflns_theta_max 77.115
_diffrn_reflns_theta_min 4.363
_diffrn_standards_number 0
_exptl_absorpt_coefficient_mu 5.248
_exptl_absorpt_correction_T_max 0.73
_exptl_absorpt_correction_T_min 0.11
_exptl_absorpt_correction_type multi-scan
_exptl_absorpt_process_details 'CrysAlis, (Oxford Diffraction, 2002)'
_exptl_crystal_colour colourless
_exptl_crystal_density_diffrn 1.648
_exptl_crystal_density_method 'not measured'
_exptl_crystal_description needle
_exptl_crystal_F_000 2016
_exptl_crystal_size_max 0.600
_exptl_crystal_size_mid 0.230
_exptl_crystal_size_min 0.060
_refine_diff_density_max 0.40
_refine_diff_density_min -0.38
_refine_ls_extinction_coef 51(2)
_refine_ls_extinction_method 'Larson (1970), Equation 22'
_refine_ls_goodness_of_fit_ref 0.9989
_refine_ls_hydrogen_treatment mixed
_refine_ls_matrix_type full
_refine_ls_number_parameters 372
_refine_ls_number_reflns 4237
_refine_ls_number_restraints 115
_refine_ls_R_factor_all 0.0305
_refine_ls_R_factor_gt 0.0284
_refine_ls_shift/su_max 0.0003360
_refine_ls_shift/su_mean 0.0000387
_refine_ls_structure_factor_coef Fsqd
_refine_ls_weighting_details
;
 Method, part 1, Chebychev polynomial, (Watkin, 1994, Prince, 1982) 
 [weight] = 1.0/[A~0~*T~0~(x)+A~1~*T~1~(x) ... +A~n-1~]*T~n-1~(x)] 
 where A~i~ are the Chebychev coefficients listed below and x= Fcalc/Fmax 
 Method = Robust Weighting (Prince, 1982) 
 W = [weight] * [1-(deltaF/6*sigmaF)^2^]^2^ 
 A~i~ are: 
 0.246E+04 0.417E+04 0.270E+04 0.123E+04 318. 
;
_refine_ls_weighting_scheme calc
_refine_ls_wR_factor_all 0.0805
_refine_ls_wR_factor_gt 0.0787
_refine_ls_wR_factor_ref 0.0805
_reflns_limit_h_max 21
_reflns_limit_h_min -22
_reflns_limit_k_max 15
_reflns_limit_k_min 0
_reflns_limit_l_max 23
_reflns_limit_l_min 0
_reflns_number_gt 3947
_reflns_number_total 4237
_reflns_threshold_expression I>2.0\s(I)
_oxford_diffrn_Wilson_B_factor 3.58
_oxford_diffrn_Wilson_scale 0.17
_oxford_refine_ls_r_factor_ref 0.0305
_oxford_refine_ls_scale 2.68(3)
_oxford_reflns_number_all 4237
_oxford_reflns_threshold_expression_ref I>-10.0\s(I)
_cod_data_source_file ol4036243_si_002.cif
_cod_data_source_block 1
_cod_original_cell_volume 4097.04(9)
_cod_original_sg_symbol_H-M 'C 1 2/c 1 '
_cod_original_formula_sum 'C9 H8 Br1 N3 O1'
_cod_database_code 1513496

loop_
_symmetry_equiv_pos_as_xyz
x,y,z
-x,-y,-z
x+1/2,y+1/2,z
-x+1/2,-y+1/2,-z
-x,y,-z+1/2
x,-y,z+1/2
-x+1/2,y+1/2,-z+1/2
x+1/2,-y+1/2,z+1/2

loop_
_atom_site_label
_atom_site_type_symbol
_atom_site_fract_x
_atom_site_fract_y
_atom_site_fract_z
_atom_site_U_iso_or_equiv
_atom_site_occupancy
_atom_site_adp_type
_atom_site_refinement_flags_posn
_atom_site_disorder_group
C3 C 0.16573(10) 0.49433(14) 0.38208(10) 0.0353 1.0000 Uani D .
C5 C 0.24627(10) 0.50027(12) 0.37352(9) 0.0302 1.0000 Uani . .
O6 O 0.25117(8) 0.49400(12) 0.31104(7) 0.0414 1.0000 Uani . .
N7 N 0.30657(8) 0.51274(11) 0.43431(8) 0.0306 1.0000 Uani . .
C8 C 0.38591(10) 0.52326(14) 0.43063(11) 0.0345 1.0000 Uani . .
C9 C 0.40033(9) 0.62890(13) 0.39921(8) 0.0303 1.0000 Uani . .
C10 C 0.46173(10) 0.63734(17) 0.36912(10) 0.0386 1.0000 Uani . .
C11 C 0.47819(11) 0.73377(19) 0.34199(11) 0.0473 1.0000 Uani . .
C12 C 0.43315(12) 0.82154(18) 0.34310(11) 0.0466 1.0000 Uani . .
C13 C 0.37145(12) 0.81414(16) 0.37208(11) 0.0417 1.0000 Uani . .
C14 C 0.35564(10) 0.71787(14) 0.40034(9) 0.0348 1.0000 Uani . .
C23 C 0.36413(12) 0.37357(14) 0.15469(11) 0.0413 1.0000 Uani D .
C25 C 0.34255(9) 0.48913(13) 0.14441(9) 0.0285 1.0000 Uani . .
O26 O 0.34763(8) 0.53234(10) 0.08851(7) 0.0362 1.0000 Uani . .
N27 N 0.31984(8) 0.53650(11) 0.19603(8) 0.0303 1.0000 Uani . .
C28 C 0.29682(10) 0.64821(13) 0.18881(9) 0.0322 1.0000 Uani . .
C29 C 0.21534(9) 0.66593(11) 0.13576(8) 0.0282 1.0000 Uani . .
C30 C 0.15065(10) 0.61627(13) 0.14675(9) 0.0332 1.0000 Uani . .
C31 C 0.07550(11) 0.63629(17) 0.09965(11) 0.0424 1.0000 Uani . .
C32 C 0.06459(12) 0.70547(16) 0.04069(11) 0.0447 1.0000 Uani . .
C33 C 0.12861(13) 0.75396(15) 0.02902(11) 0.0445 1.0000 Uani . .
C34 C 0.20380(11) 0.73417(13) 0.07627(10) 0.0362 1.0000 Uani . .
N10 N 0.1188(5) 0.4049(7) 0.3421(5) 0.0498 0.5000 Uani D 1
N20 N 0.1011(5) 0.4940(6) 0.3120(5) 0.0448 0.5000 Uani D 1
Br40 Br 0.1472(3) 0.5370(4) 0.4709(2) 0.0416 0.5000 Uani D 1
N11 N 0.1044(5) 0.4334(8) 0.3274(5) 0.0534 0.5000 Uani D 2
N21 N 0.0995(5) 0.5299(6) 0.3174(4) 0.0518 0.5000 Uani D 2
Br41 Br 0.1489(3) 0.5205(4) 0.4717(2) 0.0481 0.5000 Uani D 2
N210 N 0.4246(5) 0.3452(7) 0.1199(5) 0.0574 0.5000 Uani D 1
N220 N 0.3609(6) 0.3100(8) 0.0898(5) 0.0621 0.5000 Uani D 1
Br240 Br 0.36276(17) 0.2974(2) 0.23888(19) 0.0490 0.5000 Uani D 1
N211 N 0.4056(5) 0.3241(7) 0.1068(5) 0.0492 0.5000 Uani D 2
N221 N 0.3342(4) 0.3103(8) 0.0866(5) 0.0487 0.5000 Uani D 2
Br241 Br 0.37757(18) 0.3054(3) 0.2455(2) 0.0708 0.5000 Uani D 2
H71 H 0.2981(13) 0.5110(16) 0.4719(13) 0.026(5) 1.0000 Uiso . .
H81 H 0.4167(15) 0.5167(18) 0.4779(15) 0.039(6) 1.0000 Uiso . .
H82 H 0.3972(14) 0.4668(18) 0.3967(14) 0.039(6) 1.0000 Uiso . .
H101 H 0.4902(14) 0.580(2) 0.3679(13) 0.039(6) 1.0000 Uiso . .
H111 H 0.5205(19) 0.739(3) 0.3221(18) 0.071(9) 1.0000 Uiso . .
H121 H 0.4430(14) 0.887(2) 0.3219(13) 0.043(6) 1.0000 Uiso . .
H131 H 0.3402(16) 0.875(2) 0.3766(14) 0.049(6) 1.0000 Uiso . .
H141 H 0.3153(16) 0.716(2) 0.4199(14) 0.047(6) 1.0000 Uiso . .
H331 H 0.1180(16) 0.796(2) -0.0154(16) 0.057(7) 1.0000 Uiso . .
H282 H 0.3312(14) 0.6862(18) 0.1694(13) 0.040(6) 1.0000 Uiso . .
H321 H 0.0133(15) 0.722(2) 0.0082(14) 0.046(6) 1.0000 Uiso . .
H271 H 0.3158(14) 0.5027(19) 0.2305(14) 0.039(6) 1.0000 Uiso . .
H281 H 0.2987(14) 0.6704(19) 0.2349(14) 0.043(6) 1.0000 Uiso . .
H301 H 0.1560(13) 0.5730(19) 0.1890(13) 0.040(6) 1.0000 Uiso . .
H311 H 0.0282(16) 0.601(2) 0.1074(14) 0.050(6) 1.0000 Uiso . .
H341 H 0.2460(16) 0.762(2) 0.0660(14) 0.048(6) 1.0000 Uiso . .

loop_
_atom_site_aniso_label
_atom_site_aniso_U_11
_atom_site_aniso_U_22
_atom_site_aniso_U_33
_atom_site_aniso_U_23
_atom_site_aniso_U_13
_atom_site_aniso_U_12
C3 0.0328(8) 0.0427(8) 0.0322(8) 0.0009(7) 0.0127(7) -0.0098(6)
C5 0.0351(8) 0.0306(7) 0.0282(8) 0.0021(6) 0.0144(6) -0.0035(6)
O6 0.0460(7) 0.0560(7) 0.0262(6) 0.0003(5) 0.0171(5) -0.0053(6)
N7 0.0321(7) 0.0374(7) 0.0256(7) 0.0022(5) 0.0140(6) -0.0028(5)
C8 0.0291(8) 0.0401(8) 0.0367(9) 0.0079(7) 0.0137(7) 0.0032(6)
C9 0.0263(7) 0.0404(8) 0.0229(7) 0.0013(6) 0.0058(5) -0.0042(6)
C10 0.0287(7) 0.0550(11) 0.0341(8) 0.0007(7) 0.0125(6) -0.0028(7)
C11 0.0375(9) 0.0705(13) 0.0374(9) 0.0034(9) 0.0167(7) -0.0176(9)
C12 0.0488(10) 0.0528(10) 0.0356(9) 0.0072(8) 0.0094(8) -0.0195(9)
C13 0.0460(9) 0.0400(9) 0.0372(9) 0.0024(7) 0.0102(7) -0.0042(8)
C14 0.0336(8) 0.0392(8) 0.0336(8) 0.0000(6) 0.0134(6) -0.0033(6)
C23 0.0517(10) 0.0381(9) 0.0389(9) 0.0044(7) 0.0211(8) 0.0105(7)
C25 0.0260(7) 0.0365(8) 0.0229(7) 0.0021(6) 0.0073(6) -0.0002(5)
O26 0.0440(7) 0.0410(6) 0.0270(6) 0.0022(4) 0.0160(5) -0.0026(5)
N27 0.0343(7) 0.0351(7) 0.0225(6) 0.0049(5) 0.0102(5) 0.0039(5)
C28 0.0351(8) 0.0328(7) 0.0260(7) -0.0047(6) 0.0055(6) -0.0014(6)
C29 0.0336(7) 0.0246(6) 0.0252(7) -0.0050(5) 0.0075(6) 0.0008(5)
C30 0.0372(8) 0.0345(7) 0.0289(7) -0.0006(6) 0.0117(6) 0.0004(6)
C31 0.0330(8) 0.0514(10) 0.0415(9) -0.0054(8) 0.0095(7) -0.0003(7)
C32 0.0383(9) 0.0483(10) 0.0397(9) -0.0029(7) 0.0008(7) 0.0106(7)
C33 0.0551(11) 0.0381(8) 0.0343(9) 0.0060(7) 0.0049(8) 0.0066(8)
C34 0.0432(9) 0.0311(7) 0.0328(8) 0.0002(6) 0.0097(7) -0.0022(7)
N10 0.037(3) 0.052(3) 0.060(4) -0.003(3) 0.014(3) -0.011(2)
N20 0.037(2) 0.051(4) 0.040(2) -0.010(3) 0.0031(16) -0.007(3)
Br40 0.0386(6) 0.0500(8) 0.0422(7) 0.0016(5) 0.0212(5) 0.0069(5)
N11 0.043(4) 0.070(5) 0.044(3) -0.002(3) 0.008(2) -0.026(4)
N21 0.036(2) 0.080(5) 0.039(2) -0.003(3) 0.0109(17) -0.016(3)
Br41 0.0443(5) 0.070(2) 0.0391(6) 0.0123(8) 0.0264(4) 0.0138(8)
N210 0.079(4) 0.049(4) 0.053(4) 0.003(3) 0.033(3) 0.021(3)
N220 0.081(6) 0.055(3) 0.057(3) -0.014(2) 0.031(4) 0.021(5)
Br240 0.0621(6) 0.0391(4) 0.0478(4) 0.0172(3) 0.0200(4) 0.0057(4)
N211 0.053(3) 0.052(4) 0.050(3) -0.012(2) 0.027(3) 0.008(3)
N221 0.052(3) 0.041(2) 0.057(2) -0.0062(18) 0.023(3) 0.011(2)
Br241 0.0977(16) 0.0628(13) 0.0646(12) 0.0330(9) 0.0439(11) 0.0370(9)

loop_
_atom_type_symbol
_atom_type_scat_dispersion_real
_atom_type_scat_dispersion_imag
_atom_type_scat_Cromer_Mann_a1
_atom_type_scat_Cromer_Mann_b1
_atom_type_scat_Cromer_Mann_a2
_atom_type_scat_Cromer_Mann_b2
_atom_type_scat_Cromer_Mann_a3
_atom_type_scat_Cromer_Mann_b3
_atom_type_scat_Cromer_Mann_a4
_atom_type_scat_Cromer_Mann_b4
_atom_type_scat_Cromer_Mann_c
_atom_type_scat_source
C 0.0181 0.0091 2.3100 20.8439 1.0200 10.2075 1.5886 0.5687 0.8650 51.6512 0.2156 'International Tables Vol C 4.2.6.8 and 6.1.1.4'
H 0.0000 0.0000 0.4930 10.5109 0.3229 26.1257 0.1402 3.1424 0.0408 57.7998 0.0030 'International Tables Vol C 4.2.6.8 and 6.1.1.4'
N 0.0311 0.0180 12.2126 0.0057 3.1322 9.8933 2.0125 28.9975 1.1663 0.5826 -11.5290 'International Tables Vol C 4.2.6.8 and 6.1.1.4'
O 0.0492 0.0322 3.0485 13.2771 2.2868 5.7011 1.5463 0.3239 0.8670 32.9089 0.2508 'International Tables Vol C 4.2.6.8 and 6.1.1.4'
Br -0.6763 1.2805 17.1789 2.1723 5.2358 16.5796 5.6377 0.2609 3.9851 41.4328 2.9557 'International Tables Vol C 4.2.6.8 and 6.1.1.4'

loop_
_geom_angle_atom_site_label_1
_geom_angle_atom_site_label_2
_geom_angle_atom_site_label_3
_geom_angle
_geom_angle_publ_flag
C5 C3 N10 113.2(4) yes
C5 C3 N20 114.2(4) yes
N10 C3 N20 50.6(4) yes
C5 C3 Br40 121.42(17) yes
N10 C3 Br40 116.8(5) yes
N20 C3 Br40 120.4(4) yes
C3 C5 O6 117.66(15) yes
C3 C5 N7 117.30(14) yes
O6 C5 N7 125.04(16) yes
C5 N7 C8 120.80(15) yes
C5 N7 H71 117.7(16) no
C8 N7 H71 121.4(16) no
N7 C8 C9 112.92(13) yes
N7 C8 H81 104.3(16) no
C9 C8 H81 110.5(15) no
N7 C8 H82 110.9(14) no
C9 C8 H82 105.6(13) no
H81 C8 H82 112.8(20) no
C8 C9 C10 118.90(16) yes
C8 C9 C14 122.49(15) yes
C10 C9 C14 118.60(16) yes
C9 C10 C11 120.43(18) yes
C9 C10 H101 118.6(15) no
C11 C10 H101 121.0(15) no
C10 C11 C12 120.43(17) yes
C10 C11 H111 120(2) no
C12 C11 H111 120(2) no
C11 C12 C13 119.80(18) yes
C11 C12 H121 120.2(15) no
C13 C12 H121 119.9(15) no
C12 C13 C14 119.80(19) yes
C12 C13 H131 122.2(16) no
C14 C13 H131 117.8(16) no
C13 C14 C9 120.91(17) yes
C13 C14 H141 117.9(16) no
C9 C14 H141 121.2(16) no
C25 C23 N210 111.7(4) yes
C25 C23 N220 118.7(5) yes
N210 C23 N220 47.8(5) yes
C25 C23 Br240 122.38(17) yes
N210 C23 Br240 117.8(4) yes
N220 C23 Br240 115.9(5) yes
C23 C25 O26 117.29(16) yes
C23 C25 N27 117.86(15) yes
O26 C25 N27 124.85(16) yes
C25 N27 C28 120.60(14) yes
C25 N27 H271 119.8(17) no
C28 N27 H271 119.5(17) no
N27 C28 C29 113.00(13) yes
N27 C28 H282 109.2(14) no
C29 C28 H282 105.9(14) no
N27 C28 H281 106.3(15) no
C29 C28 H281 109.8(15) no
H282 C28 H281 113(2) no
C28 C29 C30 120.55(15) yes
C28 C29 C34 120.45(15) yes
C30 C29 C34 118.97(15) yes
C29 C30 C31 120.36(16) yes
C29 C30 H301 121.1(14) no
C31 C30 H301 118.3(14) no
C30 C31 C32 120.16(18) yes
C30 C31 H311 120.8(15) no
C32 C31 H311 119.0(15) no
C31 C32 C33 119.72(17) yes
C31 C32 H321 121.6(16) no
C33 C32 H321 118.6(16) no
C32 C33 C34 120.13(18) yes
C32 C33 H331 116.0(17) no
C34 C33 H331 123.6(17) no
C33 C34 C29 120.65(18) yes
C33 C34 H341 119.6(16) no
C29 C34 H341 119.6(16) no
C3 N10 N20 64.8(5) yes
C3 N20 N10 64.6(6) yes
C3 N11 N21 66.1(6) yes
C3 N21 N11 64.8(5) yes
C23 N210 N220 65.2(5) yes
C23 N220 N210 67.0(6) yes
C23 N211 N221 65.2(6) yes
C23 N221 N211 65.8(5) yes

loop_
_geom_bond_atom_site_label_1
_geom_bond_atom_site_label_2
_geom_bond_distance
_geom_bond_publ_flag
C3 C5 1.502(2) yes
C3 N10 1.470(10) yes
C3 N20 1.472(8) yes
C3 Br40 1.904(5) yes
C5 O6 1.225(2) yes
C5 N7 1.326(2) yes
N7 C8 1.450(2) yes
N7 H71 0.78(2) no
C8 C9 1.516(2) yes
C8 H81 0.90(3) no
C8 H82 1.02(2) no
C9 C10 1.393(2) yes
C9 C14 1.382(2) yes
C10 C11 1.389(3) yes
C10 H101 0.89(2) no
C11 C12 1.374(3) yes
C11 H111 0.95(3) no
C12 C13 1.384(3) yes
C12 H121 0.96(3) no
C13 C14 1.393(3) yes
C13 H131 0.97(3) no
C14 H141 0.91(3) no
C23 C25 1.505(2) yes
C23 N210 1.480(8) yes
C23 N220 1.461(8) yes
C23 Br240 1.879(4) yes
C25 O26 1.226(2) yes
C25 N27 1.320(2) yes
N27 C28 1.463(2) yes
N27 H271 0.81(3) no
C28 C29 1.511(2) yes
C28 H282 0.94(3) no
C28 H281 0.91(3) no
C29 C30 1.389(2) yes
C29 C34 1.388(2) yes
C30 C31 1.389(3) yes
C30 H301 0.95(2) no
C31 C32 1.389(3) yes
C31 H311 1.01(3) no
C32 C33 1.377(3) yes
C32 H321 0.96(3) no
C33 C34 1.390(3) yes
C33 H331 0.96(3) no
C34 H341 0.91(3) no
N10 N20 1.257(9) yes
N11 N21 1.230(10) yes
N210 N220 1.191(11) yes
N211 N221 1.228(10) yes

loop_
_geom_hbond_atom_site_label_D
_geom_hbond_atom_site_label_H
_geom_hbond_atom_site_label_A
_geom_hbond_site_symmetry_A
_geom_hbond_angle_DHA
_geom_hbond_distance_DH
_geom_hbond_distance_HA
_geom_hbond_distance_DA
_geom_hbond_publ_flag
N7 H71 O26 6_565 144(2) 0.78(2) 2.19(2) 2.860(3) yes
N27 H271 O6 . 143(2) 0.81(3) 2.20(3) 2.880(3) yes
